data_7109382
loop_
_publ_author_name
'Alba Collado'
'Adrian Gomez-Suarez'
'Anthony R. Martin'
'Alexandra M. Z. Slawin'
'Steven P. Nolan'

_publ_section_title
;
 Straightforward synthesis of [Au(NHC)X] (NHC = N-heterocyclic carbene, X
 = Cl, Br, I) complexes
;
_journal_coden_Cambridge 0182
_journal_name_full Chem.Commun.
_journal_page_first 5541
_journal_paper_doi 10.1039/c3cc43076f
_journal_volume 49
_journal_year 2013
_chemical_formula_moiety 'C27 H37 Au Cl2 N2'
_chemical_formula_sum 'C27 H37 Au Cl2 N2'
_chemical_formula_weight 657.48
_space_group_IT_number 2
_symmetry_cell_setting triclinic
_symmetry_Int_Tables_number 2
_symmetry_space_group_name_Hall '-P 1'
_symmetry_space_group_name_H-M 'P -1'
_atom_sites_solution_hydrogens geom
_atom_sites_solution_primary direct
_atom_sites_solution_secondary difmap
_cell_angle_alpha 88.664(12)
_cell_angle_beta 87.459(13)
_cell_angle_gamma 61.355(7)
_cell_formula_units_Z 2
_cell_length_a 9.363(4)
_cell_length_b 9.547(4)
_cell_length_c 17.518(8)
_cell_measurement_reflns_used 4437
_cell_measurement_temperature 93
_cell_measurement_theta_max 25.34
_cell_measurement_theta_min 3.34
_cell_volume 1372.9(10)
_computing_cell_refinement 'CrystalClear-SM Expert 2.0 rc13'
_computing_data_collection 'CrystalClear-SM Expert 2.0 rc13 (Rigaku, 2009)'
_computing_data_reduction 'CrystalClear-SM Expert 2.0 rc13'
_computing_molecular_graphics 'CrystalStructure 4.0'
_computing_publication_material 'CrystalStructure 4.0 (Rigaku, 2010)'
_computing_structure_refinement 'SHELXL97 (Sheldrick, 2008)'
_computing_structure_solution SIR97
_diffrn_ambient_temperature 93
_diffrn_detector_area_resol_mean 7.353
_diffrn_measured_fraction_theta_full 0.976
_diffrn_measured_fraction_theta_max 0.960
_diffrn_measurement_device_type 'Rigaku Mercury70'
_diffrn_measurement_method \w
_diffrn_radiation_type 'Mo K\a'
_diffrn_radiation_wavelength 0.71075
_diffrn_reflns_av_R_equivalents 0.1992
_diffrn_reflns_limit_h_max 11
_diffrn_reflns_limit_h_min -8
_diffrn_reflns_limit_k_max 11
_diffrn_reflns_limit_k_min -9
_diffrn_reflns_limit_l_max 18
_diffrn_reflns_limit_l_min -20
_diffrn_reflns_number 8753
_diffrn_reflns_theta_full 25.00
_diffrn_reflns_theta_max 25.35
_diffrn_standards_number 0
_exptl_absorpt_coefficient_mu 5.588
_exptl_absorpt_correction_T_max 0.511
_exptl_absorpt_correction_T_min 0.106
_exptl_absorpt_correction_type multi-scan
_exptl_absorpt_process_details 'REQAB (Rigaku, 1998)'
_exptl_crystal_colour colorless
_exptl_crystal_density_diffrn 1.590
_exptl_crystal_density_method 'not measured'
_exptl_crystal_description prism
_exptl_crystal_F_000 652.00
_exptl_crystal_size_max 0.120
_exptl_crystal_size_mid 0.120
_exptl_crystal_size_min 0.120
_refine_diff_density_max 6.810
_refine_diff_density_min -4.280
_refine_ls_extinction_method none
_refine_ls_goodness_of_fit_ref 1.231
_refine_ls_hydrogen_treatment constr
_refine_ls_number_parameters 289
_refine_ls_number_reflns 4839
_refine_ls_number_restraints 0
_refine_ls_R_factor_gt 0.1977
_refine_ls_shift/su_max 0.000
_refine_ls_structure_factor_coef Fsqd
_refine_ls_weighting_details 'w = 1/[\s^2^(Fo^2^)+(0.2000P)^2^+0.0000P] where P=(Fo^2^+2Fc^2^)/3'
_refine_ls_weighting_scheme calc
_refine_ls_wR_factor_ref 0.5165
_reflns_number_gt 1891
_reflns_number_total 4839
_reflns_threshold_expression F^2^>2.0\s(F^2^)
_cod_data_source_file c3cc43076f-2.cif
_cod_data_source_block 3
_cod_database_code 7109382

loop_
_symmetry_equiv_pos_site_id
_symmetry_equiv_pos_as_xyz
1 +X,+Y,+Z
2 -X,-Y,-Z

loop_
_atom_site_label
_atom_site_type_symbol
_atom_site_fract_x
_atom_site_fract_y
_atom_site_fract_z
_atom_site_U_iso_or_equiv
_atom_site_adp_type
_atom_site_occupancy
_atom_site_symmetry_multiplicity
_atom_site_calc_flag
_atom_site_refinement_flags
Au1 Au 0.33170(13) 0.05253(11) 0.23330(6) 0.0368(4) Uani 1.0 2 d .
Cl1 Cl 0.4722(10) -0.1707(8) 0.3002(5) 0.049(3) Uani 1.0 2 d .
Cl2 Cl 0.1710(10) 0.2740(9) 0.1661(5) 0.053(3) Uani 1.0 2 d .
N2 N 0.136(3) 1.044(2) 0.6892(13) 0.027(7) Uani 1.0 2 d .
N5 N 0.180(3) 0.959(3) 0.8079(14) 0.032(7) Uani 1.0 2 d .
C1 C 0.235(5) 1.007(4) 0.741(2) 0.063(13) Uani 1.0 2 d .
C3 C 0.019(4) 1.029(3) 0.7093(17) 0.038(9) Uani 1.0 2 d .
C4 C 0.071(4) 0.955(3) 0.7868(15) 0.026(8) Uani 1.0 2 d .
C6 C 0.169(4) 1.087(3) 0.6144(16) 0.032(9) Uani 1.0 2 d .
C7 C 0.138(4) 1.240(3) 0.5977(17) 0.037(9) Uani 1.0 2 d .
C8 C 0.164(4) 1.286(3) 0.5270(16) 0.029(8) Uani 1.0 2 d .
C9 C 0.240(4) 1.163(3) 0.4689(18) 0.043(10) Uani 1.0 2 d .
C10 C 0.262(4) 1.018(3) 0.4823(19) 0.046(11) Uani 1.0 2 d .
C11 C 0.238(4) 0.959(3) 0.5577(18) 0.041(10) Uani 1.0 2 d .
C12 C 0.061(5) 1.368(4) 0.667(2) 0.054(12) Uani 1.0 2 d .
C13 C -0.124(5) 1.431(4) 0.665(2) 0.058(12) Uani 1.0 2 d .
C14 C 0.105(4) 1.498(3) 0.6575(17) 0.039(9) Uani 1.0 2 d .
C15 C 0.265(4) 0.798(3) 0.5746(16) 0.031(8) Uani 1.0 2 d .
C16 C 0.224(5) 0.711(4) 0.509(2) 0.074(15) Uani 1.0 2 d .
C17 C 0.447(4) 0.693(3) 0.5961(17) 0.039(9) Uani 1.0 2 d .
C18 C 0.266(3) 0.910(3) 0.8819(15) 0.025(7) Uani 1.0 2 d .
C19 C 0.378(3) 0.758(3) 0.8887(15) 0.026(8) Uani 1.0 2 d .
C20 C 0.459(4) 0.729(4) 0.9614(19) 0.052(11) Uani 1.0 2 d .
C21 C 0.403(4) 0.842(3) 1.0188(19) 0.043(10) Uani 1.0 2 d .
C22 C 0.287(4) 0.990(3) 1.0064(18) 0.036(9) Uani 1.0 2 d .
C23 C 0.212(4) 1.039(3) 0.9314(16) 0.028(8) Uani 1.0 2 d .
C24 C 0.439(4) 0.620(3) 0.8286(18) 0.040(10) Uani 1.0 2 d .
C25 C 0.303(4) 0.564(3) 0.8340(17) 0.037(9) Uani 1.0 2 d .
C26 C 0.607(5) 0.486(4) 0.829(2) 0.059(12) Uani 1.0 2 d .
C27 C 0.075(4) 1.200(3) 0.9230(18) 0.036(9) Uani 1.0 2 d .
C28 C -0.050(4) 1.275(4) 0.9813(19) 0.050(11) Uani 1.0 2 d .
C29 C 0.164(4) 1.307(4) 0.9038(19) 0.053(12) Uani 1.0 2 d .
H1 H 0.3350 1.0109 0.7358 0.0762 Uiso 1.0 2 calc R
H3 H -0.0782 1.0564 0.6835 0.0451 Uiso 1.0 2 calc R
H4 H 0.0153 0.9086 0.8154 0.0318 Uiso 1.0 2 calc R
H8 H 0.1325 1.3942 0.5158 0.0353 Uiso 1.0 2 calc R
H9 H 0.2743 1.1880 0.4210 0.0512 Uiso 1.0 2 calc R
H10 H 0.2956 0.9459 0.4404 0.0557 Uiso 1.0 2 calc R
H12 H 0.1015 1.3117 0.7168 0.0644 Uiso 1.0 2 calc R
H13A H -0.1635 1.4833 0.6162 0.0693 Uiso 1.0 2 calc R
H13B H -0.1785 1.5071 0.7069 0.0693 Uiso 1.0 2 calc R
H13C H -0.1471 1.3411 0.6717 0.0693 Uiso 1.0 2 calc R
H14A H 0.0640 1.5534 0.6091 0.0465 Uiso 1.0 2 calc R
H14B H 0.2235 1.4517 0.6571 0.0465 Uiso 1.0 2 calc R
H14C H 0.0560 1.5731 0.6999 0.0465 Uiso 1.0 2 calc R
H15 H 0.1959 0.8047 0.6208 0.0368 Uiso 1.0 2 calc R
H16A H 0.2908 0.7013 0.4630 0.0886 Uiso 1.0 2 calc R
H16B H 0.1082 0.7735 0.4975 0.0886 Uiso 1.0 2 calc R
H16C H 0.2462 0.6043 0.5267 0.0886 Uiso 1.0 2 calc R
H17A H 0.4690 0.7395 0.6408 0.0468 Uiso 1.0 2 calc R
H17B H 0.5190 0.6908 0.5530 0.0468 Uiso 1.0 2 calc R
H17C H 0.4683 0.5847 0.6081 0.0468 Uiso 1.0 2 calc R
H20 H 0.5523 0.6284 0.9696 0.0630 Uiso 1.0 2 calc R
H21 H 0.4496 0.8142 1.0677 0.0512 Uiso 1.0 2 calc R
H22 H 0.2512 1.0658 1.0465 0.0431 Uiso 1.0 2 calc R
H24 H 0.4287 0.6719 0.7774 0.0481 Uiso 1.0 2 calc R
H25A H 0.3132 0.5042 0.8816 0.0445 Uiso 1.0 2 calc R
H25B H 0.3169 0.4955 0.7904 0.0445 Uiso 1.0 2 calc R
H25C H 0.1944 0.6578 0.8335 0.0445 Uiso 1.0 2 calc R
H26A H 0.6248 0.4301 0.8786 0.0711 Uiso 1.0 2 calc R
H26B H 0.6849 0.5267 0.8218 0.0711 Uiso 1.0 2 calc R
H26C H 0.6236 0.4112 0.7881 0.0711 Uiso 1.0 2 calc R
H27 H 0.0188 1.1990 0.8758 0.0436 Uiso 1.0 2 calc R
H28A H -0.0009 1.2809 1.0285 0.0598 Uiso 1.0 2 calc R
H28B H -0.1069 1.2121 0.9905 0.0598 Uiso 1.0 2 calc R
H28C H -0.1278 1.3826 0.9647 0.0598 Uiso 1.0 2 calc R
H29A H 0.2180 1.3139 0.9492 0.0639 Uiso 1.0 2 calc R
H29B H 0.0828 1.4150 0.8886 0.0639 Uiso 1.0 2 calc R
H29C H 0.2452 1.2580 0.8619 0.0639 Uiso 1.0 2 calc R

loop_
_atom_site_aniso_label
_atom_site_aniso_U_11
_atom_site_aniso_U_22
_atom_site_aniso_U_33
_atom_site_aniso_U_12
_atom_site_aniso_U_13
_atom_site_aniso_U_23
Au1 0.0388(6) 0.0388(5) 0.0388(8) -0.0230(4) 0.0078(6) -0.0225(4)
Cl1 0.046(5) 0.046(4) 0.046(6) -0.015(3) -0.004(4) -0.008(3)
Cl2 0.057(5) 0.057(4) 0.057(6) -0.037(3) -0.006(4) -0.007(4)
N2 0.022(12) 0.022(9) 0.022(14) 0.000(8) 0.000(10) 0.000(8)
N5 0.027(13) 0.027(10) 0.027(16) 0.000(9) 0.000(11) 0.000(9)
C1 0.05(3) 0.053(18) 0.05(3) 0.000(16) 0.00(2) 0.000(16)
C3 0.031(17) 0.031(13) 0.03(2) 0.000(11) 0.000(15) 0.000(12)
C4 0.022(14) 0.022(11) 0.022(18) 0.000(10) 0.000(13) 0.000(10)
C6 0.027(15) 0.027(12) 0.027(18) 0.000(10) 0.000(13) 0.000(11)
C7 0.031(16) 0.031(13) 0.031(19) 0.000(11) 0.000(14) 0.000(11)
C8 0.025(15) 0.025(11) 0.025(18) 0.000(10) 0.000(13) 0.000(10)
C9 0.036(18) 0.036(14) 0.04(2) 0.000(12) 0.000(15) 0.000(12)
C10 0.039(19) 0.039(15) 0.04(3) 0.000(13) 0.000(16) 0.000(13)
C11 0.034(17) 0.034(13) 0.03(2) 0.000(12) 0.000(15) 0.000(12)
C12 0.04(2) 0.045(16) 0.04(3) 0.000(14) 0.000(18) 0.000(14)
C13 0.05(3) 0.048(16) 0.05(3) 0.000(15) 0.000(19) 0.000(15)
C14 0.032(16) 0.032(13) 0.03(2) 0.000(11) 0.000(15) 0.000(12)
C15 0.026(15) 0.026(12) 0.026(18) 0.000(10) 0.000(13) 0.000(11)
C16 0.06(3) 0.06(2) 0.06(3) 0.000(18) 0.00(3) 0.000(18)
C17 0.033(17) 0.033(13) 0.03(2) 0.000(11) 0.000(14) 0.000(12)
C18 0.021(13) 0.021(11) 0.021(16) 0.000(9) 0.000(12) 0.000(9)
C19 0.021(14) 0.021(11) 0.021(17) 0.000(9) 0.000(12) 0.000(10)
C20 0.04(2) 0.044(16) 0.04(3) 0.000(14) 0.000(18) 0.000(14)
C21 0.036(18) 0.036(14) 0.04(2) 0.000(12) 0.000(15) 0.000(12)
C22 0.030(16) 0.030(12) 0.030(19) 0.000(11) 0.000(14) 0.000(11)
C23 0.023(14) 0.023(11) 0.023(18) 0.000(9) 0.000(12) 0.000(10)
C24 0.033(17) 0.033(13) 0.03(2) 0.000(11) 0.000(15) 0.000(12)
C25 0.031(16) 0.031(13) 0.03(2) 0.000(11) 0.000(14) 0.000(11)
C26 0.05(3) 0.049(17) 0.05(3) 0.000(15) 0.000(19) 0.000(15)
C27 0.030(16) 0.030(13) 0.030(19) 0.000(11) 0.000(14) 0.000(11)
C28 0.04(2) 0.042(15) 0.04(3) 0.000(13) 0.000(17) 0.000(13)
C29 0.04(2) 0.044(16) 0.04(3) 0.000(14) 0.000(18) 0.000(14)

loop_
_atom_type_symbol
_atom_type_description
_atom_type_scat_dispersion_real
_atom_type_scat_dispersion_imag
_atom_type_scat_source
C C 0.0033 0.0016
;
International Tables for Crystallography
(1992, Vol. C, Tables 4.2.6.8 and 6.1.1.4)
;
H H 0.0000 0.0000
;
International Tables for Crystallography
(1992, Vol. C, Table 6.1.1.4)
;
N N 0.0061 0.0033
;
International Tables for Crystallography
(1992, Vol. C, Tables 4.2.6.8 and 6.1.1.4)
;
Cl Cl 0.1484 0.1585
;
International Tables for Crystallography
(1992, Vol. C, Tables 4.2.6.8 and 6.1.1.4)
;
Au Au -2.0133 8.8022
;
International Tables for Crystallography
(1992, Vol. C, Tables 4.2.6.8 and 6.1.1.4)
;

loop_
_geom_angle_atom_site_label_1
_geom_angle_atom_site_label_2
_geom_angle_atom_site_label_3
_geom_angle
_geom_angle_publ_flag
Cl1 Au1 Cl2 175.0(4) yes
C1 N2 C3 112(3) yes
C1 N2 C6 122(3) yes
C3 N2 C6 126(3) yes
C1 N5 C4 101(3) yes
C1 N5 C18 126(3) yes
C4 N5 C18 133(3) yes
N2 C1 N5 111(4) yes
N2 C1 C4 77(3) yes
N5 C1 C4 34.1(18) yes
N2 C3 C4 100(3) yes
N5 C4 C1 45(2) yes
N5 C4 C3 114(3) yes
C1 C4 C3 70(3) yes
N2 C6 C7 121(3) yes
N2 C6 C11 116(3) yes
C7 C6 C11 122(3) yes
C6 C7 C8 123(3) yes
C6 C7 C12 116(3) yes
C8 C7 C12 121(3) yes
C7 C8 C9 118(3) yes
C8 C9 C10 120(3) yes
C9 C10 C11 124(3) yes
C6 C11 C10 112(3) yes
C6 C11 C15 123(3) yes
C10 C11 C15 126(3) yes
C7 C12 C13 105(3) yes
C7 C12 C14 111(3) yes
C13 C12 C14 112(3) yes
C11 C15 C16 117(3) yes
C11 C15 C17 108(3) yes
C16 C15 C17 109(2) yes
N5 C18 C19 117(3) yes
N5 C18 C23 111.2(18) yes
C19 C18 C23 132(3) yes
C18 C19 C20 111(3) yes
C18 C19 C24 129(3) yes
C20 C19 C24 119.4(19) yes
C19 C20 C21 122(3) yes
C20 C21 C22 121(3) yes
C21 C22 C23 121(3) yes
C18 C23 C22 111.7(19) yes
C18 C23 C27 128(3) yes
C22 C23 C27 119(3) yes
C19 C24 C25 104(3) yes
C19 C24 C26 121(3) yes
C25 C24 C26 113(3) yes
C23 C27 C28 123(3) yes
C23 C27 C29 103(3) yes
C28 C27 C29 110(3) yes
N2 C1 H1 124.419 no
N5 C1 H1 124.411 no
C4 C1 H1 157.813 no
N2 C3 H3 129.985 no
C4 C3 H3 129.983 no
N5 C4 H4 122.827 no
C1 C4 H4 164.916 no
C3 C4 H4 122.825 no
C7 C8 H8 121.149 no
C9 C8 H8 121.144 no
C8 C9 H9 119.831 no
C10 C9 H9 119.829 no
C9 C10 H10 117.848 no
C11 C10 H10 117.846 no
C7 C12 H12 109.375 no
C13 C12 H12 109.372 no
C14 C12 H12 109.374 no
C12 C13 H13A 109.469 no
C12 C13 H13B 109.473 no
C12 C13 H13C 109.470 no
H13A C13 H13B 109.469 no
H13A C13 H13C 109.480 no
H13B C13 H13C 109.467 no
C12 C14 H14A 109.470 no
C12 C14 H14B 109.472 no
C12 C14 H14C 109.470 no
H14A C14 H14B 109.470 no
H14A C14 H14C 109.471 no
H14B C14 H14C 109.475 no
C11 C15 H15 107.452 no
C16 C15 H15 107.449 no
C17 C15 H15 107.457 no
C15 C16 H16A 109.469 no
C15 C16 H16B 109.475 no
C15 C16 H16C 109.467 no
H16A C16 H16B 109.470 no
H16A C16 H16C 109.474 no
H16B C16 H16C 109.473 no
C15 C17 H17A 109.471 no
C15 C17 H17B 109.470 no
C15 C17 H17C 109.472 no
H17A C17 H17B 109.467 no
H17A C17 H17C 109.478 no
H17B C17 H17C 109.469 no
C19 C20 H20 118.991 no
C21 C20 H20 118.990 no
C20 C21 H21 119.560 no
C22 C21 H21 119.560 no
C21 C22 H22 119.312 no
C23 C22 H22 119.317 no
C19 C24 H24 105.906 no
C25 C24 H24 105.902 no
C26 C24 H24 105.904 no
C24 C25 H25A 109.468 no
C24 C25 H25B 109.469 no
C24 C25 H25C 109.472 no
H25A C25 H25B 109.473 no
H25A C25 H25C 109.474 no
H25B C25 H25C 109.470 no
C24 C26 H26A 109.474 no
C24 C26 H26B 109.472 no
C24 C26 H26C 109.472 no
H26A C26 H26B 109.474 no
H26A C26 H26C 109.467 no
H26B C26 H26C 109.469 no
C23 C27 H27 106.700 no
C28 C27 H27 106.703 no
C29 C27 H27 106.696 no
C27 C28 H28A 109.470 no
C27 C28 H28B 109.471 no
C27 C28 H28C 109.472 no
H28A C28 H28B 109.474 no
H28A C28 H28C 109.468 no
H28B C28 H28C 109.471 no
C27 C29 H29A 109.472 no
C27 C29 H29B 109.471 no
C27 C29 H29C 109.472 no
H29A C29 H29B 109.469 no
H29A C29 H29C 109.470 no
H29B C29 H29C 109.474 no

loop_
_geom_bond_atom_site_label_1
_geom_bond_atom_site_label_2
_geom_bond_distance
_geom_bond_publ_flag
Au1 Cl1 2.231(7) yes
Au1 Cl2 2.261(7) yes
N2 C1 1.24(5) yes
N2 C3 1.21(5) yes
N2 C6 1.43(4) yes
N5 C1 1.42(5) yes
N5 C4 1.13(5) yes
N5 C18 1.50(4) yes
C1 C4 1.97(6) yes
C3 C4 1.50(4) yes
C6 C7 1.37(4) yes
C6 C11 1.47(4) yes
C7 C8 1.35(4) yes
C7 C12 1.62(5) yes
C8 C9 1.45(4) yes
C9 C10 1.32(5) yes
C10 C11 1.47(5) yes
C11 C15 1.46(4) yes
C12 C13 1.54(6) yes
C12 C14 1.48(6) yes
C15 C16 1.60(6) yes
C15 C17 1.57(4) yes
C18 C19 1.33(3) yes
C18 C23 1.39(4) yes
C19 C20 1.46(5) yes
C19 C24 1.57(4) yes
C20 C21 1.39(5) yes
C21 C22 1.32(4) yes
C22 C23 1.48(4) yes
C23 C27 1.47(3) yes
C24 C25 1.61(6) yes
C24 C26 1.48(4) yes
C27 C28 1.43(4) yes
C27 C29 1.63(6) yes
C1 H1 0.950 no
C3 H3 0.950 no
C4 H4 0.950 no
C8 H8 0.950 no
C9 H9 0.950 no
C10 H10 0.950 no
C12 H12 1.000 no
C13 H13A 0.980 no
C13 H13B 0.980 no
C13 H13C 0.980 no
C14 H14A 0.980 no
C14 H14B 0.980 no
C14 H14C 0.980 no
C15 H15 1.000 no
C16 H16A 0.980 no
C16 H16B 0.980 no
C16 H16C 0.980 no
C17 H17A 0.980 no
C17 H17B 0.980 no
C17 H17C 0.980 no
C20 H20 0.950 no
C21 H21 0.950 no
C22 H22 0.950 no
C24 H24 1.000 no
C25 H25A 0.980 no
C25 H25B 0.980 no
C25 H25C 0.980 no
C26 H26A 0.980 no
C26 H26B 0.980 no
C26 H26C 0.980 no
C27 H27 1.000 no
C28 H28A 0.980 no
C28 H28B 0.980 no
C28 H28C 0.980 no
C29 H29A 0.980 no
C29 H29B 0.980 no
C29 H29C 0.980 no

loop_
_geom_contact_atom_site_label_1
_geom_contact_atom_site_label_2
_geom_contact_distance
_geom_contact_publ_flag
_geom_contact_site_symmetry_2
N2 C12 2.84(4) no .
N2 C13 3.34(4) no .
N2 C15 2.88(4) no .
N2 C17 3.58(3) no .
N5 C6 3.57(4) no .
N5 C24 3.00(3) no .
N5 C25 3.40(4) no .
N5 C27 2.86(4) no .
C1 C7 3.17(5) no .
C1 C11 3.25(5) no .
C1 C12 3.28(5) no .
C1 C15 3.49(5) no .
C1 C19 3.34(4) no .
C1 C23 3.35(5) no .
C1 C24 3.59(4) no .
C3 C7 3.30(5) no .
C3 C11 3.16(5) no .
C3 C12 3.50(5) no .
C3 C13 3.48(5) no .
C3 C15 3.26(4) no .
C4 C6 3.50(4) no .
C4 C19 3.18(4) no .
C4 C23 3.20(5) no .
C4 C24 3.50(4) no .
C4 C25 3.40(3) no .
C4 C27 3.39(5) no .
C6 C9 2.77(5) no .
C6 C13 3.22(4) no .
C6 C17 3.41(3) no .
C7 C10 2.75(4) no .
C8 C11 2.89(4) no .
C8 C13 3.32(5) no .
C8 C14 2.94(4) no .
C10 C16 3.14(6) no .
C10 C17 3.38(4) no .
C18 C21 2.69(5) no .
C18 C25 3.28(4) no .
C18 C29 3.46(4) no .
C19 C22 2.85(4) no .
C20 C23 2.81(4) no .
C20 C25 3.50(6) no .
C20 C26 3.09(5) no .
C22 C28 3.06(4) no .
C22 C29 3.21(4) no .
C25 C29 3.46(6) no 1_545
C29 C25 3.46(6) no 1_565
N2 H4 2.9828 no .
N2 H12 2.4728 no .
N2 H13C 2.8283 no .
N2 H15 2.4112 no .
N2 H17A 3.1734 no .
N2 H27 3.5251 no .
N5 H3 3.1127 no .
N5 H12 3.4502 no .
N5 H15 3.5931 no .
N5 H24 2.6563 no .
N5 H25C 2.8404 no .
N5 H27 2.3656 no .
N5 H29C 3.3542 no .
C1 H3 2.9605 no .
C1 H12 2.5872 no .
C1 H15 3.0382 no .
C1 H17A 2.9820 no .
C1 H24 2.8967 no .
C1 H27 3.0462 no .
C1 H29C 3.2728 no .
C3 H1 2.9378 no .
C3 H12 3.1503 no .
C3 H13C 2.6991 no .
C3 H15 2.5024 no .
C3 H27 3.3694 no .
C4 H15 3.1878 no .
C4 H24 3.1401 no .
C4 H25C 2.6236 no .
C4 H27 2.6676 no .
C6 H1 2.5698 no .
C6 H3 2.7005 no .
C6 H8 3.2463 no .
C6 H10 3.2960 no .
C6 H12 2.6423 no .
C6 H13A 3.5612 no .
C6 H13C 2.9324 no .
C6 H15 2.5875 no .
C6 H17A 3.2005 no .
C7 H1 3.2115 no .
C7 H3 3.5292 no .
C7 H9 3.2507 no .
C7 H13A 2.6717 no .
C7 H13B 3.3801 no .
C7 H13C 2.6504 no .
C7 H14A 2.7362 no .
C7 H14B 2.7418 no .
C7 H14C 3.4202 no .
C8 H10 3.2522 no .
C8 H12 3.3435 no .
C8 H13A 3.0909 no .
C8 H14A 2.6897 no .
C8 H14B 3.0244 no .
C10 H8 3.2551 no .
C10 H15 3.3544 no .
C10 H16A 2.9269 no .
C10 H16B 3.2765 no .
C10 H17B 3.1530 no .
C11 H1 3.3976 no .
C11 H3 3.3753 no .
C11 H9 3.3168 no .
C11 H16A 2.8307 no .
C11 H16B 2.8308 no .
C11 H16C 3.4099 no .
C11 H17A 2.6408 no .
C11 H17B 2.6474 no .
C11 H17C 3.2925 no .
C12 H1 3.3680 no .
C12 H8 2.7421 no .
C13 H3 3.3966 no .
C13 H8 3.3805 no .
C13 H14A 2.6838 no .
C13 H14B 3.3501 no .
C13 H14C 2.7158 no .
C14 H8 2.6483 no .
C14 H13A 2.7097 no .
C14 H13B 2.7131 no .
C14 H13C 3.3405 no .
C15 H3 3.4846 no .
C15 H10 2.7859 no .
C16 H10 2.8613 no .
C16 H17A 3.4315 no .
C16 H17B 2.8197 no .
C16 H17C 2.7049 no .
C17 H10 3.4672 no .
C17 H16A 2.7902 no .
C17 H16B 3.4285 no .
C17 H16C 2.7465 no .
C17 H24 3.1795 no .
C18 H1 2.8682 no .
C18 H4 2.6763 no .
C18 H20 3.1663 no .
C18 H22 3.2418 no .
C18 H24 2.7326 no .
C18 H25C 2.9457 no .
C18 H27 2.6220 no .
C18 H29C 3.2429 no .
C19 H1 3.4693 no .
C19 H4 3.2961 no .
C19 H21 3.3433 no .
C19 H25A 2.7717 no .
C19 H25B 3.3520 no .
C19 H25C 2.5627 no .
C19 H26A 2.8679 no .
C19 H26B 2.8716 no .
C19 H26C 3.4592 no .
C20 H22 3.2152 no .
C20 H24 3.3275 no .
C20 H25A 3.3933 no .
C20 H26A 2.8958 no .
C20 H26B 3.1656 no .
C22 H20 3.2001 no .
C22 H27 3.3190 no .
C22 H28A 2.8132 no .
C22 H28B 3.2778 no .
C22 H29A 2.9970 no .
C22 H29C 3.4544 no .
C23 H1 3.5416 no .
C23 H4 3.4205 no .
C23 H21 3.3037 no .
C23 H28A 2.7691 no .
C23 H28B 2.7903 no .
C23 H28C 3.3378 no .
C23 H29A 2.6798 no .
C23 H29B 3.2728 no .
C23 H29C 2.5362 no .
C24 H17A 3.5002 no .
C24 H20 2.7475 no .
C25 H4 3.1169 no .
C25 H26A 2.7938 no .
C25 H26B 3.4200 no .
C25 H26C 2.7277 no .
C26 H20 2.7438 no .
C26 H25A 2.7874 no .
C26 H25B 2.7903 no .
C26 H25C 3.3969 no .
C27 H22 2.6859 no .
C28 H22 2.8338 no .
C28 H29A 2.7419 no .
C28 H29B 2.7001 no .
C28 H29C 3.3343 no .
C29 H12 3.3486 no .
C29 H22 3.2169 no .
C29 H28A 2.6962 no .
C29 H28B 3.3735 no .
C29 H28C 2.6492 no .
H1 H12 2.6716 no .
H1 H15 3.5357 no .
H1 H17A 2.8208 no .
H1 H24 3.0005 no .
H1 H27 3.5314 no .
H1 H29C 3.0548 no .
H3 H4 2.6345 no .
H3 H13C 2.4802 no .
H3 H15 2.7436 no .
H4 H24 3.4630 no .
H4 H25C 2.1925 no .
H4 H27 3.0060 no .
H8 H9 2.4177 no .
H8 H13A 2.9795 no .
H8 H14A 2.1171 no .
H8 H14B 2.8014 no .
H8 H14C 3.5655 no .
H9 H10 2.2422 no .
H10 H16A 2.3798 no .
H10 H16B 3.0525 no .
H10 H17B 3.0743 no .
H12 H13A 2.8806 no .
H12 H13B 2.3917 no .
H12 H13C 2.3763 no .
H12 H14A 2.8424 no .
H12 H14B 2.3409 no .
H12 H14C 2.3345 no .
H12 H27 3.1593 no .
H12 H29B 3.1602 no .
H12 H29C 2.8488 no .
H13A H14A 2.5171 no .
H13A H14B 3.5922 no .
H13A H14C 3.0200 no .
H13B H14A 2.9771 no .
H13B H14C 2.5552 no .
H13C H14A 3.5711 no .
H13C H14C 3.5961 no .
H14C H29B 3.5694 no .
H15 H16A 2.9116 no .
H15 H16B 2.4191 no .
H15 H16C 2.4116 no .
H15 H17A 2.3648 no .
H15 H17B 2.8871 no .
H15 H17C 2.4087 no .
H15 H24 3.4061 no .
H16A H17B 2.6729 no .
H16A H17C 2.9888 no .
H16B H17C 3.5999 no .
H16C H17B 3.0923 no .
H16C H17C 2.5036 no .
H17A H24 2.5233 no .
H17C H24 3.0566 no .
H17C H26C 3.5570 no .
H20 H21 2.3202 no .
H20 H24 3.5589 no .
H20 H25A 3.4251 no .
H20 H26A 2.3235 no .
H20 H26B 2.8036 no .
H21 H22 2.2582 no .
H22 H28A 2.2979 no .
H22 H28B 3.1458 no .
H22 H29A 2.7866 no .
H24 H25A 2.9012 no .
H24 H25B 2.3744 no .
H24 H25C 2.4252 no .
H24 H26A 2.8063 no .
H24 H26B 2.2818 no .
H24 H26C 2.2830 no .
H25A H26A 2.6502 no .
H25A H26C 3.0145 no .
H25B H26A 3.1165 no .
H25B H26C 2.5827 no .
H27 H28A 2.7773 no .
H27 H28B 2.2591 no .
H27 H28C 2.2395 no .
H27 H29A 2.9282 no .
H27 H29B 2.4245 no .
H27 H29C 2.4416 no .
H28A H29A 2.5637 no .
H28A H29B 2.9831 no .
H28A H29C 3.5804 no .
H28B H29B 3.5987 no .
H28C H29A 2.9800 no .
H28C H29B 2.4685 no .
H28C H29C 3.5233 no .
Au1 H1 2.9532 no 2_666
Au1 H3 3.2904 no 2_566
Au1 H4 3.2395 no 2_566
Au1 H9 3.4861 no 1_545
Au1 H21 3.5259 no 1_544
Au1 H22 3.3756 no 1_544
Cl1 H1 2.9112 no 2_666
Cl1 H3 3.3077 no 2_566
Cl1 H10 2.8295 no 1_545
Cl1 H12 3.5487 no 2_666
Cl1 H14B 2.9398 no 2_666
Cl1 H25B 3.1805 no 2_656
Cl1 H26C 3.2767 no 2_656
Cl2 H4 3.0039 no 2_566
Cl2 H13B 3.1134 no 2_576
Cl2 H14C 2.9830 no 2_576
Cl2 H22 2.7429 no 1_544
Cl2 H25C 3.1612 no 2_566
Cl2 H26B 2.8272 no 2_666
Cl2 H28A 2.9401 no 1_544
Cl2 H29B 2.9473 no 2_576
C6 H16B 3.0596 no 2_576
C7 H16B 2.9602 no 2_576
C8 H8 3.0894 no 2_586
C8 H13A 3.3019 no 2_586
C8 H14A 3.1199 no 2_586
C8 H16B 2.9108 no 2_576
C8 H16C 3.4786 no 1_565
C8 H17B 3.3316 no 2_676
C9 H13A 3.4156 no 2_586
C9 H14A 3.1751 no 2_586
C9 H16B 3.0502 no 2_576
C9 H17B 3.1763 no 2_676
C10 H16B 3.0696 no 2_576
C11 H16B 3.1944 no 2_576
C13 H8 3.5385 no 2_586
C13 H9 3.5427 no 2_586
C13 H16A 3.3790 no 2_576
C13 H16B 3.4501 no 2_576
C13 H17A 3.5675 no 1_465
C13 H17C 3.5556 no 1_465
C13 H26B 3.1099 no 1_465
C13 H26C 3.1946 no 1_465
C14 H15 3.4648 no 1_565
C14 H16C 2.9928 no 1_565
C14 H25B 3.1194 no 1_565
C16 H8 3.5110 no 1_545
C16 H13A 3.1424 no 2_576
C16 H13C 3.3776 no 2_576
C16 H14A 3.0606 no 1_545
C16 H14B 3.5412 no 1_545
C16 H17B 3.5777 no 2_666
C16 H17C 3.5277 no 2_666
C17 H9 3.3011 no 2_676
C17 H13A 3.2395 no 1_645
C17 H16A 3.5195 no 2_666
C17 H16C 3.5862 no 2_666
C18 H28B 3.1364 no 2_577
C19 H28B 3.1388 no 2_577
C20 H25A 3.5694 no 2_667
C20 H26A 3.3924 no 2_667
C20 H28B 3.1426 no 2_577
C20 H29A 3.3141 no 2_677
C21 H25A 3.5713 no 2_667
C21 H26A 3.2355 no 2_667
C21 H28B 3.0718 no 2_577
C21 H29A 3.1889 no 2_677
C22 H28B 3.1102 no 2_577
C23 H28B 3.2495 no 2_577
C25 H14B 3.5253 no 1_545
C25 H14C 3.3373 no 1_545
C25 H28A 3.3954 no 2_577
C25 H29A 3.4414 no 1_545
C25 H29B 3.1207 no 1_545
C25 H29C 3.2359 no 1_545
C26 H13B 2.9420 no 1_645
C26 H13C 3.3751 no 1_645
C26 H21 3.5875 no 2_667
C26 H28C 3.2891 no 1_645
C28 H25A 3.3198 no 2_577
C28 H25C 3.4130 no 2_577
C28 H26A 3.2766 no 1_465
C29 H21 3.2848 no 2_677
C29 H25A 2.8395 no 1_565
C29 H25B 3.3560 no 1_565
H1 Au1 2.9532 no 2_666
H1 Cl1 2.9112 no 2_666
H3 Au1 3.2904 no 2_566
H3 Cl1 3.3077 no 2_566
H3 H10 3.0485 no 2_576
H3 H16A 3.4149 no 2_576
H3 H16B 3.4887 no 2_576
H4 Au1 3.2395 no 2_566
H4 Cl2 3.0039 no 2_566
H4 H22 3.3227 no 2_577
H4 H28A 3.2774 no 2_577
H4 H28B 3.5701 no 2_577
H8 C8 3.0894 no 2_586
H8 C13 3.5385 no 2_586
H8 C16 3.5110 no 1_565
H8 H8 2.4105 no 2_586
H8 H13A 2.6348 no 2_586
H8 H14A 2.8018 no 2_586
H8 H16B 3.5260 no 1_565
H8 H16B 3.3505 no 2_576
H8 H16C 2.6971 no 1_565
H8 H17B 3.1487 no 2_676
H9 Au1 3.4861 no 1_565
H9 C13 3.5427 no 2_586
H9 C17 3.3011 no 2_676
H9 H13A 2.8626 no 2_586
H9 H13B 3.4163 no 2_586
H9 H14A 2.9998 no 2_586
H9 H14C 3.5850 no 2_586
H9 H17A 2.9590 no 2_676
H9 H17B 2.7456 no 2_676
H10 Cl1 2.8295 no 1_565
H10 H3 3.0485 no 2_576
H10 H16B 3.5659 no 2_576
H12 Cl1 3.5487 no 2_666
H12 H25B 3.5399 no 1_565
H13A C8 3.3019 no 2_586
H13A C9 3.4156 no 2_586
H13A C16 3.1424 no 2_576
H13A C17 3.2395 no 1_465
H13A H8 2.6348 no 2_586
H13A H9 2.8626 no 2_586
H13A H16A 2.9548 no 2_576
H13A H16B 3.0280 no 2_576
H13A H16C 2.9090 no 2_576
H13A H17A 3.1396 no 1_465
H13A H17B 2.9214 no 1_465
H13A H17C 3.1118 no 1_465
H13B Cl2 3.1134 no 2_576
H13B C26 2.9420 no 1_465
H13B H9 3.4163 no 2_586
H13B H17A 3.2178 no 1_465
H13B H17C 3.5467 no 1_465
H13B H24 3.4150 no 1_465
H13B H26B 2.2984 no 1_465
H13B H26C 2.7621 no 1_465
H13C C16 3.3776 no 2_576
H13C C26 3.3751 no 1_465
H13C H16A 2.8971 no 2_576
H13C H16B 3.1288 no 2_576
H13C H16C 3.5992 no 2_576
H13C H17C 3.4385 no 1_465
H13C H26B 3.1156 no 1_465
H13C H26C 2.7416 no 1_465
H14A C8 3.1199 no 2_586
H14A C9 3.1751 no 2_586
H14A C16 3.0606 no 1_565
H14A H8 2.8018 no 2_586
H14A H9 2.9998 no 2_586
H14A H15 3.1961 no 1_565
H14A H16B 2.9981 no 1_565
H14A H16C 2.4036 no 1_565
H14B Cl1 2.9398 no 2_666
H14B C16 3.5412 no 1_565
H14B C25 3.5253 no 1_565
H14B H15 3.3025 no 1_565
H14B H16C 2.7343 no 1_565
H14B H17C 3.1874 no 1_565
H14B H25B 2.6399 no 1_565
H14C Cl2 2.9830 no 2_576
H14C C25 3.3373 no 1_565
H14C H9 3.5850 no 2_586
H14C H15 3.3172 no 1_565
H14C H16C 3.5295 no 1_565
H14C H25B 2.7530 no 1_565
H14C H25C 3.0281 no 1_565
H15 C14 3.4648 no 1_545
H15 H14A 3.1961 no 1_545
H15 H14B 3.3025 no 1_545
H15 H14C 3.3172 no 1_545
H16A C13 3.3790 no 2_576
H16A C17 3.5195 no 2_666
H16A H3 3.4149 no 2_576
H16A H13A 2.9548 no 2_576
H16A H13C 2.8971 no 2_576
H16A H17B 3.2984 no 2_666
H16A H17C 2.8463 no 2_666
H16B C6 3.0596 no 2_576
H16B C7 2.9602 no 2_576
H16B C8 2.9108 no 2_576
H16B C9 3.0502 no 2_576
H16B C10 3.0696 no 2_576
H16B C11 3.1944 no 2_576
H16B C13 3.4501 no 2_576
H16B H3 3.4887 no 2_576
H16B H8 3.5260 no 1_545
H16B H8 3.3505 no 2_576
H16B H10 3.5659 no 2_576
H16B H13A 3.0280 no 2_576
H16B H13C 3.1288 no 2_576
H16B H14A 2.9981 no 1_545
H16C C8 3.4786 no 1_545
H16C C14 2.9928 no 1_545
H16C C17 3.5862 no 2_666
H16C H8 2.6971 no 1_545
H16C H13A 2.9090 no 2_576
H16C H13C 3.5992 no 2_576
H16C H14A 2.4036 no 1_545
H16C H14B 2.7343 no 1_545
H16C H14C 3.5295 no 1_545
H16C H17B 2.9485 no 2_666
H16C H17C 3.3164 no 2_666
H17A C13 3.5675 no 1_645
H17A H9 2.9590 no 2_676
H17A H13A 3.1396 no 1_645
H17A H13B 3.2178 no 1_645
H17B C8 3.3316 no 2_676
H17B C9 3.1763 no 2_676
H17B C16 3.5777 no 2_666
H17B H8 3.1487 no 2_676
H17B H9 2.7456 no 2_676
H17B H13A 2.9214 no 1_645
H17B H16A 3.2984 no 2_666
H17B H16C 2.9485 no 2_666
H17C C13 3.5556 no 1_645
H17C C16 3.5277 no 2_666
H17C H13A 3.1118 no 1_645
H17C H13B 3.5467 no 1_645
H17C H13C 3.4385 no 1_645
H17C H14B 3.1874 no 1_545
H17C H16A 2.8463 no 2_666
H17C H16C 3.3164 no 2_666
H20 H20 3.1926 no 2_667
H20 H25A 2.9312 no 2_667
H20 H26A 3.2501 no 2_667
H20 H28C 2.7804 no 1_645
H20 H29A 2.8978 no 2_677
H21 Au1 3.5259 no 1_566
H21 C26 3.5875 no 2_667
H21 C29 3.2848 no 2_677
H21 H25A 2.9216 no 2_667
H21 H26A 2.8648 no 2_667
H21 H26C 3.5339 no 2_667
H21 H28B 3.5316 no 2_577
H21 H29A 2.7484 no 2_677
H21 H29C 2.9236 no 2_677
H22 Au1 3.3756 no 1_566
H22 Cl2 2.7429 no 1_566
H22 H4 3.3227 no 2_577
H22 H28B 3.5894 no 2_577
H24 H13B 3.4150 no 1_645
H25A C20 3.5694 no 2_667
H25A C21 3.5713 no 2_667
H25A C28 3.3198 no 2_577
H25A C29 2.8395 no 1_545
H25A H20 2.9312 no 2_667
H25A H21 2.9216 no 2_667
H25A H28A 3.0382 no 2_577
H25A H28B 3.3116 no 2_577
H25A H28C 3.0577 no 2_577
H25A H29A 2.6183 no 1_545
H25A H29B 2.6693 no 1_545
H25A H29C 2.7456 no 1_545
H25B Cl1 3.1805 no 2_656
H25B C14 3.1194 no 1_545
H25B C29 3.3560 no 1_545
H25B H12 3.5399 no 1_545
H25B H14B 2.6399 no 1_545
H25B H14C 2.7530 no 1_545
H25B H29A 3.5624 no 1_545
H25B H29B 3.0941 no 1_545
H25B H29C 2.9003 no 1_545
H25C Cl2 3.1612 no 2_566
H25C C28 3.4130 no 2_577
H25C H14C 3.0281 no 1_545
H25C H28A 2.8525 no 2_577
H25C H28B 3.2706 no 2_577
H25C H29B 3.0869 no 1_545
H26A C20 3.3924 no 2_667
H26A C21 3.2355 no 2_667
H26A C28 3.2766 no 1_645
H26A H20 3.2501 no 2_667
H26A H21 2.8648 no 2_667
H26A H27 3.2656 no 1_645
H26A H28B 3.1180 no 1_645
H26A H28C 2.6686 no 1_645
H26B Cl2 2.8272 no 2_666
H26B C13 3.1099 no 1_645
H26B H13B 2.2984 no 1_645
H26B H13C 3.1156 no 1_645
H26B H27 3.3466 no 1_645
H26B H28C 3.0250 no 1_645
H26B H29B 3.5925 no 1_645
H26C Cl1 3.2767 no 2_656
H26C C13 3.1946 no 1_645
H26C H13B 2.7621 no 1_645
H26C H13C 2.7416 no 1_645
H26C H21 3.5339 no 2_667
H27 H26A 3.2656 no 1_465
H27 H26B 3.3466 no 1_465
H28A Cl2 2.9401 no 1_566
H28A C25 3.3954 no 2_577
H28A H4 3.2774 no 2_577
H28A H25A 3.0382 no 2_577
H28A H25C 2.8525 no 2_577
H28A H29A 3.4220 no 2_587
H28A H29B 3.0150 no 2_587
H28B C18 3.1364 no 2_577
H28B C19 3.1388 no 2_577
H28B C20 3.1426 no 2_577
H28B C21 3.0718 no 2_577
H28B C22 3.1102 no 2_577
H28B C23 3.2495 no 2_577
H28B H4 3.5701 no 2_577
H28B H21 3.5316 no 2_577
H28B H22 3.5894 no 2_577
H28B H25A 3.3116 no 2_577
H28B H25C 3.2706 no 2_577
H28B H26A 3.1180 no 1_465
H28B H28B 3.5701 no 2_577
H28C C26 3.2891 no 1_465
H28C H20 2.7804 no 1_465
H28C H25A 3.0577 no 2_577
H28C H26A 2.6686 no 1_465
H28C H26B 3.0250 no 1_465
H28C H29A 3.0209 no 2_587
H28C H29B 3.4086 no 2_587
H29A C20 3.3141 no 2_677
H29A C21 3.1889 no 2_677
H29A C25 3.4414 no 1_565
H29A H20 2.8978 no 2_677
H29A H21 2.7484 no 2_677
H29A H25A 2.6183 no 1_565
H29A H25B 3.5624 no 1_565
H29A H28A 3.4220 no 2_587
H29A H28C 3.0209 no 2_587
H29B Cl2 2.9473 no 2_576
H29B C25 3.1207 no 1_565
H29B H25A 2.6693 no 1_565
H29B H25B 3.0941 no 1_565
H29B H25C 3.0869 no 1_565
H29B H26B 3.5925 no 1_465
H29B H28A 3.0150 no 2_587
H29B H28C 3.4086 no 2_587
H29C C25 3.2359 no 1_565
H29C H21 2.9236 no 2_677
H29C H25A 2.7456 no 1_565
H29C H25B 2.9003 no 1_565

loop_
_geom_torsion_atom_site_label_1
_geom_torsion_atom_site_label_2
_geom_torsion_atom_site_label_3
_geom_torsion_atom_site_label_4
_geom_torsion
_geom_torsion_publ_flag
C1 N2 C3 C4 -6(3) no
C3 N2 C1 N5 -0(4) no
C3 N2 C1 C4 4(2) no
C1 N2 C6 C7 -84(3) no
C1 N2 C6 C11 95(4) no
C6 N2 C1 N5 -176.2(18) no
C6 N2 C1 C4 -172(2) no
C3 N2 C6 C7 101(4) no
C3 N2 C6 C11 -80(3) no
C6 N2 C3 C4 170.2(18) no
C1 N5 C4 C1 0.0(12) no
C1 N5 C4 C3 -11(3) no
C4 N5 C1 N2 8(3) no
C4 N5 C1 C4 -0.0(11) no
C1 N5 C18 C19 -86(4) no
C1 N5 C18 C23 93(3) no
C18 N5 C1 N2 -178.5(19) no
C18 N5 C1 C4 174(3) no
C4 N5 C18 C19 85(4) no
C4 N5 C18 C23 -95(3) no
C18 N5 C4 C1 -173(3) no
C18 N5 C4 C3 175.7(18) no
N2 C1 C4 N5 -172(3) no
N2 C1 C4 C3 -3.5(14) no
N5 C1 C4 N5 -0.0(13) no
N5 C1 C4 C3 169(3) no
N2 C3 C4 N5 12(3) no
N2 C3 C4 C1 3.5(15) no
N2 C6 C7 C8 -178(3) no
N2 C6 C7 C12 -1(5) no
N2 C6 C11 C10 178(3) no
N2 C6 C11 C15 3(5) no
C7 C6 C11 C10 -3(5) no
C7 C6 C11 C15 -178(3) no
C11 C6 C7 C8 3(5) no
C11 C6 C7 C12 -180(3) no
C6 C7 C8 C9 -6(5) no
C6 C7 C12 C13 -86(3) no
C6 C7 C12 C14 153(3) no
C8 C7 C12 C13 92(4) no
C8 C7 C12 C14 -30(4) no
C12 C7 C8 C9 177(3) no
C7 C8 C9 C10 9(5) no
C8 C9 C10 C11 -10(5) no
C9 C10 C11 C6 7(5) no
C9 C10 C11 C15 -179(3) no
C6 C11 C15 C16 140(3) no
C6 C11 C15 C17 -97(3) no
C10 C11 C15 C16 -34(5) no
C10 C11 C15 C17 89(4) no
N5 C18 C19 C20 177(3) no
N5 C18 C19 C24 3(5) no
N5 C18 C23 C22 176(3) no
N5 C18 C23 C27 8(5) no
C19 C18 C23 C22 -5(5) no
C19 C18 C23 C27 -172(3) no
C23 C18 C19 C20 -3(5) no
C23 C18 C19 C24 -177(3) no
C18 C19 C20 C21 10(5) no
C18 C19 C24 C25 -81(4) no
C18 C19 C24 C26 151(3) no
C20 C19 C24 C25 105(3) no
C20 C19 C24 C26 -23(5) no
C24 C19 C20 C21 -176(3) no
C19 C20 C21 C22 -9(6) no
C20 C21 C22 C23 0(6) no
C21 C22 C23 C18 6(5) no
C21 C22 C23 C27 175(3) no
C18 C23 C27 C28 128(4) no
C18 C23 C27 C29 -107(4) no
C22 C23 C27 C28 -39(5) no
C22 C23 C27 C29 86(3) no
